data_4078943
loop_
_publ_author_name
'Gonell, Sergio'
'Poyatos, Macarena'
'Mata, Jos\'e A.'
'Peris, Eduardo'

_publ_section_title
;
 Y-Shaped Tris-N-Heterocyclic-Carbene Ligand for the Preparation of
 Multifunctional Catalysts of Iridium, Rhodium, and Palladium
;
_journal_issue 15
_journal_name_full Organometallics
_journal_page_first 5606
_journal_paper_doi 10.1021/om300569w
_journal_volume 31
_journal_year 2012
_chemical_formula_moiety 'C23 H31 I3 N6 O2 Rh2'
_chemical_formula_sum 'C23 H31 I3 N6 O2 Rh2'
_chemical_formula_weight 1010.06
_chemical_name_systematic
;
 ? 
;
_space_group_crystal_system monoclinic
_space_group_IT_number 11
_space_group_name_Hall '-P 2yb'
_space_group_name_H-M_alt 'P 1 21/m 1'
_symmetry_space_group_name_Hall '-P 2yb'
_symmetry_space_group_name_H-M 'P 1 21/m 1'
_atom_sites_solution_hydrogens geom
_atom_sites_solution_primary direct
_atom_sites_solution_secondary difmap
_audit_creation_date 2012-02-29
_audit_creation_method
;
  Olex2 1.1
  (compiled Nov  1 2011 20:42:30, GUI svn.r3906)
;
_cell_angle_alpha 90.00
_cell_angle_beta 96.174(2)
_cell_angle_gamma 90.00
_cell_formula_units_Z 2
_cell_length_a 10.4283(3)
_cell_length_b 12.2666(3)
_cell_length_c 11.9217(3)
_cell_measurement_reflns_used 8440
_cell_measurement_temperature 200.00(10)
_cell_measurement_theta_max 30.8196
_cell_measurement_theta_min 2.9681
_cell_volume 1516.18(7)
_computing_cell_refinement
;
CrysAlisPro, Agilent Technologies,
Version 1.171.35.19 (release 27-10-2011 CrysAlis171 .NET)
(compiled Oct 27 2011,15:02:11)
;
_computing_data_collection
;
CrysAlisPro, Agilent Technologies,
Version 1.171.35.19 (release 27-10-2011 CrysAlis171 .NET)
(compiled Oct 27 2011,15:02:11)
;
_computing_data_reduction
;
CrysAlisPro, Agilent Technologies,
Version 1.171.35.19 (release 27-10-2011 CrysAlis171 .NET)
(compiled Oct 27 2011,15:02:11)
;
_computing_molecular_graphics
;
O. V. Dolomanov, L. J. Bourhis, R. J. Gildea, J. A. K. Howard and H. Puschmann,
OLEX2: a complete structure solution, refinement and analysis program.
J. Appl. Cryst. (2009). 42, 339-341.
;
_computing_publication_material
;
O. V. Dolomanov, L. J. Bourhis, R. J. Gildea, J. A. K. Howard and H. Puschmann,
OLEX2: a complete structure solution, refinement and analysis program.
J. Appl. Cryst. (2009). 42, 339-341.
;
_computing_structure_refinement
;
SHELXL, G.M. Sheldrick, Acta Cryst.
2008). A64, 112-122
;
_computing_structure_solution 'SHELXS-97 (Sheldrick, 1990)'
_diffrn_ambient_temperature 200.00(10)
_diffrn_detector_area_resol_mean 10.4051
_diffrn_measured_fraction_theta_full 0.998
_diffrn_measured_fraction_theta_max 0.932
_diffrn_measurement_details
;
  1 omega  -97.00   23.00   1.0000   16.0000
omega____ theta____ kappa____ phi______ frames
    -      -15.0970  -19.0000   30.0000 120

  2 omega  -11.00   52.00   1.0000   16.0000
omega____ theta____ kappa____ phi______ frames
    -      -15.0970   38.0000 -150.0000 63

  3 omega   55.00   97.00   1.0000   16.0000
omega____ theta____ kappa____ phi______ frames
    -       15.7220 -178.0000  -30.0000 42

  4 omega  -20.00   27.00   1.0000   16.0000
omega____ theta____ kappa____ phi______ frames
    -      -15.0970  -99.0000  -90.0000 47

  5 omega -103.00  -55.00   1.0000   16.0000
omega____ theta____ kappa____ phi______ frames
    -      -15.0970  178.0000 -150.0000 48

  6 omega  -11.00   58.00   1.0000   16.0000
omega____ theta____ kappa____ phi______ frames
    -       15.7220   38.0000 -120.0000 69

  7 omega  -63.00   49.00   1.0000   16.0000
omega____ theta____ kappa____ phi______ frames
    -       15.7220  -77.0000   90.0000 112
;
_diffrn_measurement_device_type 'SuperNova, Dual, Cu at zero, Atlas'
_diffrn_measurement_method '\w scans'
_diffrn_orient_matrix_UB_11 0.0143767000
_diffrn_orient_matrix_UB_12 0.0136751000
_diffrn_orient_matrix_UB_13 0.0578334000
_diffrn_orient_matrix_UB_21 0.0481649000
_diffrn_orient_matrix_UB_22 -0.0410149000
_diffrn_orient_matrix_UB_23 0.0057322000
_diffrn_orient_matrix_UB_31 0.0463572000
_diffrn_orient_matrix_UB_32 0.0383906000
_diffrn_orient_matrix_UB_33 -0.0144166000
_diffrn_radiation_monochromator mirror
_diffrn_radiation_type 'Mo K\a'
_diffrn_radiation_wavelength 0.7107
_diffrn_reflns_av_R_equivalents 0.0492
_diffrn_reflns_av_unetI/netI 0.0394
_diffrn_reflns_limit_h_max 14
_diffrn_reflns_limit_h_min -15
_diffrn_reflns_limit_k_max 17
_diffrn_reflns_limit_k_min -17
_diffrn_reflns_limit_l_max 16
_diffrn_reflns_limit_l_min -16
_diffrn_reflns_number 21203
_diffrn_reflns_theta_full 25.00
_diffrn_reflns_theta_max 30.89
_diffrn_reflns_theta_min 2.97
_diffrn_source 'SuperNova (Mo) X-ray Source'
_diffrn_source_current n/a
_diffrn_source_voltage n/a
_exptl_absorpt_coefficient_mu 4.173
_exptl_absorpt_correction_T_max 1.00000
_exptl_absorpt_correction_T_min 0.69668
_exptl_absorpt_correction_type multi-scan
_exptl_absorpt_process_details
;
CrysAlisPro, Agilent Technologies,
Version 1.171.35.19 (release 27-10-2011 CrysAlis171 .NET)
(compiled Oct 27 2011,15:02:11)
Empirical absorption correction using spherical harmonics,
 implemented in SCALE3 ABSPACK scaling algorithm.
;
_exptl_crystal_colour 'clear orangish orange'
_exptl_crystal_colour_lustre clear
_exptl_crystal_colour_modifier orangish
_exptl_crystal_colour_primary orange
_exptl_crystal_density_diffrn 2.212
_exptl_crystal_density_method 'not measured'
_exptl_crystal_description needle
_exptl_crystal_F_000 952
_exptl_crystal_size_max 0.13
_exptl_crystal_size_mid 0.11
_exptl_crystal_size_min 0.1
_refine_diff_density_max 1.293
_refine_diff_density_min -1.104
_refine_diff_density_rms 0.150
_refine_ls_extinction_method none
_refine_ls_goodness_of_fit_ref 1.065
_refine_ls_hydrogen_treatment constr
_refine_ls_matrix_type full
_refine_ls_number_parameters 178
_refine_ls_number_reflns 4649
_refine_ls_number_restraints 12
_refine_ls_restrained_S_all 1.108
_refine_ls_R_factor_all 0.0541
_refine_ls_R_factor_gt 0.0356
_refine_ls_shift/su_max 0.001
_refine_ls_shift/su_mean 0.000
_refine_ls_structure_factor_coef Fsqd
_refine_ls_weighting_details 'calc w=1/[\s^2^(Fo^2^)+(0.0366P)^2^+2.2260P] where P=(Fo^2^+2Fc^2^)/3'
_refine_ls_weighting_scheme calc
_refine_ls_wR_factor_gt 0.0823
_refine_ls_wR_factor_ref 0.0936
_reflns_number_gt 3580
_reflns_number_total 4649
_reflns_threshold_expression >2sigma(I)
_cod_data_source_file om300569w_si_002.cif
_cod_data_source_block 8_(str1320)
_cod_original_cell_volume 1516.17(6)
_cod_database_code 4078943
_chemical_oxdiff_formula 'C23 H31 N6 O2 I3 Rh2'
_reflns_odcompleteness_completeness 99.82
_reflns_odcompleteness_iscentric 1
_reflns_odcompleteness_theta 28.22

loop_
_space_group_symop_id
_space_group_symop_operation_xyz
1 'x, y, z'
2 '-x, y+1/2, -z'
3 '-x, -y, -z'
4 'x, -y-1/2, z'

loop_
_atom_site_label
_atom_site_type_symbol
_atom_site_fract_x
_atom_site_fract_y
_atom_site_fract_z
_atom_site_U_iso_or_equiv
_atom_site_adp_type
_atom_site_occupancy
_atom_site_symmetry_multiplicity
_atom_site_calc_flag
_atom_site_refinement_flags
_atom_site_disorder_assembly
_atom_site_disorder_group
Rh1 Rh 0.69617(4) 0.7500 1.02451(4) 0.02422(11) Uani 1 2 d S . .
I4 I 0.44121(4) 0.7500 0.99790(4) 0.04085(12) Uani 1 2 d S . .
I3 I 0.95527(4) 0.7500 1.05603(4) 0.04363(13) Uani 1 2 d S . .
I5 I 0.30241(5) 0.7500 0.39006(4) 0.04124(12) Uani 1 2 d S . .
Rh2 Rh 0.19625(5) 0.7500 0.58240(4) 0.03740(13) Uani 1 2 d S . .
C15 C 0.3766(6) 0.7500 0.6608(5) 0.0332(13) Uani 1 2 d S . .
N10 N 0.6607(3) 0.6235(3) 0.8002(3) 0.0277(7) Uani 1 1 d . . .
O16 O 0.6886(3) 0.6604(2) 1.1799(3) 0.0355(7) Uani 1 1 d . . .
N13 N 0.4515(3) 0.6618(3) 0.6939(3) 0.0315(7) Uani 1 1 d . . .
N7 N 0.7645(3) 0.5334(3) 0.9353(3) 0.0305(7) Uani 1 1 d . . .
C6 C 0.7052(4) 0.6303(3) 0.9128(3) 0.0259(8) Uani 1 1 d . . .
C9 C 0.6955(4) 0.5242(3) 0.7545(4) 0.0341(9) Uani 1 1 d . . .
H9 H 0.6777 0.5009 0.6784 0.041 Uiso 1 1 calc R . .
C12 C 0.5709(4) 0.6953(3) 0.7451(3) 0.0274(8) Uani 1 1 d . . .
C8 C 0.7586(5) 0.4690(3) 0.8391(4) 0.0361(10) Uani 1 1 d . . .
H8 H 0.7936 0.3978 0.8346 0.043 Uiso 1 1 calc R . .
C11 C 0.8176(5) 0.4906(4) 1.0444(4) 0.0392(10) Uani 1 1 d . . .
H11A H 0.8378 0.5511 1.0970 0.059 Uiso 1 1 calc R . .
H11B H 0.8964 0.4494 1.0356 0.059 Uiso 1 1 calc R . .
H11C H 0.7542 0.4424 1.0740 0.059 Uiso 1 1 calc R . .
C14 C 0.4070(5) 0.5499(4) 0.6771(5) 0.0511(13) Uani 1 1 d . . .
H14A H 0.3145 0.5498 0.6512 0.077 Uiso 1 1 calc R . .
H14B H 0.4221 0.5099 0.7484 0.077 Uiso 1 1 calc R . .
H14C H 0.4543 0.5148 0.6203 0.077 Uiso 1 1 calc R . .
C17 C 0.6870(6) 0.7500 1.2343(5) 0.0346(13) Uani 1 2 d S . .
C18 C 0.6819(8) 0.7500 1.3580(6) 0.0474(17) Uani 1 2 d S . .
H18A H 0.5980 0.7776 1.3749 0.071 Uiso 0.50 1 calc PR A -1
H18B H 0.7505 0.7969 1.3940 0.071 Uiso 0.50 1 calc PR A -1
H18C H 0.6940 0.6755 1.3869 0.071 Uiso 0.50 1 calc PR A -1
C22 C 0.0058(5) 0.6943(4) 0.5043(4) 0.0504(13) Uani 1 1 d . . .
H22 H 0.0071 0.6607 0.4280 0.060 Uiso 1 1 calc R . .
C21 C -0.0580(6) 0.6241(7) 0.5878(6) 0.083(2) Uani 1 1 d . . .
H21A H -0.1479 0.6495 0.5895 0.099 Uiso 1 1 calc R . .
H21B H -0.0619 0.5480 0.5598 0.099 Uiso 1 1 calc R . .
C19 C 0.1209(6) 0.8052(7) 0.7288(5) 0.096(3) Uani 1 1 d U . .
H19 H 0.1871 0.8379 0.7859 0.115 Uiso 1 1 calc R . .
C20 C 0.0047(10) 0.6242(11) 0.7011(8) 0.150(4) Uani 1 1 d U . .
H20A H 0.0302 0.5482 0.7205 0.180 Uiso 1 1 calc R . .
H20B H -0.0603 0.6457 0.7518 0.180 Uiso 1 1 calc R . .

loop_
_atom_site_aniso_label
_atom_site_aniso_U_11
_atom_site_aniso_U_22
_atom_site_aniso_U_33
_atom_site_aniso_U_23
_atom_site_aniso_U_13
_atom_site_aniso_U_12
Rh1 0.0227(2) 0.0194(2) 0.0303(2) 0.000 0.00167(17) 0.000
I4 0.0237(2) 0.0562(3) 0.0432(2) 0.000 0.00641(17) 0.000
I3 0.0260(2) 0.0341(2) 0.0692(3) 0.000 -0.00233(19) 0.000
I5 0.0484(3) 0.0437(2) 0.0328(2) 0.000 0.01010(18) 0.000
Rh2 0.0273(2) 0.0576(3) 0.0268(2) 0.000 0.00049(18) 0.000
C15 0.027(3) 0.046(3) 0.026(3) 0.000 0.003(2) 0.000
N10 0.0296(17) 0.0209(15) 0.0326(17) -0.0011(13) 0.0029(14) -0.0014(13)
O16 0.0433(18) 0.0274(14) 0.0356(16) 0.0029(12) 0.0035(13) -0.0012(13)
N13 0.0278(18) 0.0317(18) 0.0346(18) 0.0015(14) 0.0009(14) -0.0053(15)
N7 0.0321(18) 0.0216(16) 0.0372(19) 0.0008(13) 0.0009(15) 0.0014(14)
C6 0.0242(19) 0.0203(17) 0.033(2) 0.0012(15) 0.0026(15) -0.0010(15)
C9 0.039(2) 0.0249(19) 0.039(2) -0.0033(17) 0.0079(19) -0.0008(18)
C12 0.0255(19) 0.0274(19) 0.029(2) -0.0033(15) 0.0030(15) -0.0012(15)
C8 0.042(3) 0.0225(19) 0.045(2) -0.0031(17) 0.010(2) 0.0031(18)
C11 0.043(3) 0.028(2) 0.045(3) 0.0019(18) 0.000(2) 0.0051(19)
C14 0.049(3) 0.039(3) 0.063(3) 0.008(2) -0.008(3) -0.020(2)
C17 0.027(3) 0.040(3) 0.036(3) 0.000 -0.003(2) 0.000
C18 0.051(4) 0.055(4) 0.036(4) 0.000 0.005(3) 0.000
C22 0.031(2) 0.081(4) 0.036(2) 0.004(2) -0.0085(19) -0.011(2)
C21 0.056(4) 0.130(6) 0.060(4) 0.029(4) -0.003(3) -0.034(4)
C19 0.051(3) 0.194(8) 0.041(3) -0.029(3) 0.005(3) 0.039(4)
C20 0.102(6) 0.236(9) 0.108(6) 0.065(6) -0.004(5) -0.078(6)

loop_
_atom_type_symbol
_atom_type_description
_atom_type_scat_dispersion_real
_atom_type_scat_dispersion_imag
_atom_type_scat_source
C C 0.0033 0.0016 'International Tables Vol C Tables 4.2.6.8 and 6.1.1.4'
H H 0.0000 0.0000 'International Tables Vol C Tables 4.2.6.8 and 6.1.1.4'
I I -0.4742 1.8119 'International Tables Vol C Tables 4.2.6.8 and 6.1.1.4'
N N 0.0061 0.0033 'International Tables Vol C Tables 4.2.6.8 and 6.1.1.4'
O O 0.0106 0.0060 'International Tables Vol C Tables 4.2.6.8 and 6.1.1.4'
Rh Rh -1.1178 0.9187 'International Tables Vol C Tables 4.2.6.8 and 6.1.1.4'

loop_
_geom_angle_atom_site_label_1
_geom_angle_atom_site_label_2
_geom_angle_atom_site_label_3
_geom_angle
_geom_angle_site_symmetry_1
_geom_angle_site_symmetry_3
I4 Rh1 I3 178.86(2) . .
O16 Rh1 I4 88.50(9) . .
O16 Rh1 I4 88.50(9) 4_575 .
O16 Rh1 I3 90.52(9) 4_575 .
O16 Rh1 I3 90.52(9) . .
O16 Rh1 O16 61.05(15) . 4_575
O16 Rh1 C17 30.53(8) 4_575 .
O16 Rh1 C17 30.53(8) . .
C6 Rh1 I4 92.24(11) . .
C6 Rh1 I4 92.24(11) 4_575 .
C6 Rh1 I3 88.53(11) . .
C6 Rh1 I3 88.53(11) 4_575 .
C6 Rh1 O16 162.98(13) . 4_575
C6 Rh1 O16 101.96(13) 4_575 4_575
C6 Rh1 O16 101.96(13) . .
C6 Rh1 O16 162.98(13) 4_575 .
C6 Rh1 C6 95.0(2) . 4_575
C6 Rh1 C17 132.47(11) 4_575 .
C6 Rh1 C17 132.47(11) . .
C17 Rh1 I4 88.52(14) . .
C17 Rh1 I3 90.34(14) . .
C15 Rh2 I5 86.86(17) . .
C15 Rh2 C22 161.92(14) . .
C15 Rh2 C22 161.92(14) . 4_575
C15 Rh2 C19 91.6(2) . 4_575
C15 Rh2 C19 91.6(2) . .
C22 Rh2 I5 94.34(14) . .
C22 Rh2 I5 94.34(14) 4_575 .
C22 Rh2 C22 36.1(3) . 4_575
C19 Rh2 I5 161.2(2) . .
C19 Rh2 I5 161.2(2) 4_575 .
C19 Rh2 C22 81.4(2) . 4_575
C19 Rh2 C22 92.9(2) . .
C19 Rh2 C22 81.4(2) 4_575 .
C19 Rh2 C22 92.9(2) 4_575 4_575
C19 Rh2 C19 37.6(5) . 4_575
N13 C15 Rh2 127.7(3) 4_575 .
N13 C15 Rh2 127.7(3) . .
N13 C15 N13 104.6(5) . 4_575
C6 N10 C9 111.0(3) . .
C6 N10 C12 124.0(3) . .
C12 N10 C9 123.7(3) . .
C17 O16 Rh1 90.1(3) . .
C15 N13 C12 110.5(4) . .
C15 N13 C14 122.8(4) . .
C12 N13 C14 126.7(4) . .
C6 N7 C8 110.9(4) . .
C6 N7 C11 128.0(4) . .
C8 N7 C11 120.7(3) . .
N10 C6 Rh1 131.5(3) . .
N7 C6 Rh1 124.6(3) . .
N7 C6 N10 103.8(3) . .
C8 C9 N10 106.0(4) . .
N13 C12 N10 122.9(3) . .
C12 C12 N10 129.1(2) 4_575 .
C12 C12 N13 107.2(2) 4_575 .
C9 C8 N7 108.1(4) . .
O16 C17 Rh1 59.4(3) . .
O16 C17 Rh1 59.4(3) 4_575 .
O16 C17 O16 118.8(6) 4_575 .
O16 C17 C18 120.6(3) . .
O16 C17 C18 120.6(3) 4_575 .
C18 C17 Rh1 179.9(5) . .
C22 C22 Rh2 71.97(15) 4_575 .
C22 C22 C21 124.4(4) 4_575 .
C21 C22 Rh2 109.6(4) . .
C20 C21 C22 115.3(6) . .
C19 C19 Rh2 71.2(2) 4_575 .
C19 C19 C20 125.3(6) 4_575 4_575
C20 C19 Rh2 111.7(5) 4_575 .
C21 C20 C19 119.0(7) . 4_575

loop_
_geom_bond_atom_site_label_1
_geom_bond_atom_site_label_2
_geom_bond_distance
_geom_bond_site_symmetry_2
Rh1 I4 2.6435(6) .
Rh1 I3 2.6876(6) .
Rh1 O16 2.163(3) 4_575
Rh1 O16 2.163(3) .
Rh1 C6 1.992(4) .
Rh1 C6 1.992(4) 4_575
Rh1 C17 2.513(6) .
I5 Rh2 2.6513(6) .
Rh2 C15 2.008(6) .
Rh2 C22 2.209(5) 4_575
Rh2 C22 2.209(5) .
Rh2 C19 2.102(5) .
Rh2 C19 2.102(6) 4_575
C15 N13 1.367(5) 4_575
C15 N13 1.367(5) .
N10 C6 1.375(5) .
N10 C9 1.398(5) .
N10 C12 1.397(5) .
O16 C17 1.277(4) .
N13 C12 1.388(5) .
N13 C14 1.456(6) .
N7 C6 1.353(5) .
N7 C8 1.388(5) .
N7 C11 1.455(6) .
C9 C8 1.329(6) .
C12 C12 1.342(8) 4_575
C17 O16 1.276(4) 4_575
C17 C18 1.481(9) .
C22 C22 1.367(11) 4_575
C22 C21 1.523(8) .
C21 C20 1.436(11) .
C19 C19 1.354(17) 4_575
C19 C20 1.497(11) 4_575
C20 C19 1.497(11) 4_575
